data_4338245
loop_
_publ_author_name
'Chitnis, Saurabh S.'
'Burford, Neil'
'McDonald, Robert'
'Ferguson, Michael J.'

_publ_section_title
;
 Prototypical Phosphine Complexes of Antimony(III).
;
_journal_issue 10
_journal_name_full 'Inorganic chemistry'
_journal_page_first 5359
_journal_page_last 5372
_journal_paper_doi 10.1021/ic500723y
_journal_volume 53
_journal_year 2014
_chemical_formula_moiety 'C12 H18 Mg N6, 2(C3 H9 Cl4 P Sb)'
_chemical_formula_sum 'C18 H36 Cl8 Mg N6 P2 Sb2'
_chemical_formula_weight 949.88
_chemical_name_systematic
; 
 ? 
;
_space_group_IT_number 19
_symmetry_cell_setting orthorhombic
_symmetry_space_group_name_Hall 'P 2ac 2ab'
_symmetry_space_group_name_H-M 'P 21 21 21'
_atom_sites_solution_hydrogens geom
_atom_sites_solution_primary direct
_atom_sites_solution_secondary difmap
_audit_creation_method SHELXL-97
_cell_angle_alpha 90.00
_cell_angle_beta 90.00
_cell_angle_gamma 90.00
_cell_formula_units_Z 4
_cell_length_a 10.9776(15)
_cell_length_b 10.9983(15)
_cell_length_c 32.060(4)
_cell_measurement_reflns_used 6616
_cell_measurement_temperature 173(2)
_cell_measurement_theta_max 17.36
_cell_measurement_theta_min 2.25
_cell_volume 3870.8(9)
_computing_cell_refinement 'Bruker SAINT'
_computing_data_collection 'Bruker APEX2'
_computing_data_reduction 'Bruker SAINT'
_computing_molecular_graphics 'Bruker SHELXTL'
_computing_publication_material 'Bruker SHELXTL'
_computing_structure_refinement 'SHELXL-97 (Sheldrick, 1997)'
_computing_structure_solution 'SHELXS-97 (Sheldrick, 1990)'
_diffrn_ambient_temperature 173(2)
_diffrn_measured_fraction_theta_full 0.998
_diffrn_measured_fraction_theta_max 0.998
_diffrn_measurement_device_type 'Bruker APEX-II CCD'
_diffrn_measurement_method '\w scans'
_diffrn_radiation_monochromator graphite
_diffrn_radiation_source 'fine-focus sealed tube'
_diffrn_radiation_type MoK\a
_diffrn_radiation_wavelength 0.71073
_diffrn_reflns_av_R_equivalents 0.0479
_diffrn_reflns_av_sigmaI/netI 0.0384
_diffrn_reflns_limit_h_max 14
_diffrn_reflns_limit_h_min -14
_diffrn_reflns_limit_k_max 14
_diffrn_reflns_limit_k_min -14
_diffrn_reflns_limit_l_max 41
_diffrn_reflns_limit_l_min -41
_diffrn_reflns_number 34105
_diffrn_reflns_theta_full 27.53
_diffrn_reflns_theta_max 27.53
_diffrn_reflns_theta_min 1.27
_diffrn_standards_number 0
_exptl_absorpt_coefficient_mu 2.066
_exptl_absorpt_correction_T_max 0.6986
_exptl_absorpt_correction_T_min 0.5453
_exptl_absorpt_correction_type integration
_exptl_absorpt_process_details 'SADABS (Sheldrick, 2008)'
_exptl_crystal_colour colourless
_exptl_crystal_density_diffrn 1.630
_exptl_crystal_density_method 'not measured'
_exptl_crystal_description fragment
_exptl_crystal_F_000 1864
_exptl_crystal_size_max 0.33
_exptl_crystal_size_mid 0.31
_exptl_crystal_size_min 0.19
_refine_diff_density_max 0.428
_refine_diff_density_min -0.997
_refine_diff_density_rms 0.081
_refine_ls_abs_structure_details 'Flack H D (1983), Acta Cryst. A39, 876-881'
_refine_ls_abs_structure_Flack -0.01(3)
_refine_ls_extinction_method none
_refine_ls_goodness_of_fit_ref 1.063
_refine_ls_hydrogen_treatment constr
_refine_ls_matrix_type full
_refine_ls_number_parameters 432
_refine_ls_number_reflns 8876
_refine_ls_number_restraints 0
_refine_ls_restrained_S_all 1.063
_refine_ls_R_factor_all 0.0423
_refine_ls_R_factor_gt 0.0367
_refine_ls_shift/su_max 0.004
_refine_ls_shift/su_mean 0.000
_refine_ls_structure_factor_coef Fsqd
_refine_ls_weighting_details 'calc w=1/[\s^2^(Fo^2^)+(0.0322P)^2^+2.6236P] where P=(Fo^2^+2Fc^2^)/3'
_refine_ls_weighting_scheme calc
_refine_ls_wR_factor_gt 0.0768
_refine_ls_wR_factor_ref 0.0797
_reflns_number_gt 8153
_reflns_number_total 8876
_reflns_threshold_expression I>2\s(I)
_cod_data_source_file ic500723y_si_013.cif
_cod_data_source_block vic1273
_cod_depositor_comments
;
The following automatic conversions were performed:

'_symmetry_cell_setting' value 'Orthorhombic' changed to
'orthorhombic' according to
/usr/data/users/saulius/crontab/automatic-downloads/rss-feeds/ACS/lib/dictionaries/cif_core.dic
dictionary named 'cif_core.dic' version 2.4.2 from 2011-04-26.

Automatic conversion script
Id: cif_fix_values 2281 2013-09-26 08:29:07Z andrius 

 Adding full bibliography for 4338238--4338252.cif.
;
_cod_original_cell_volume 3870.7(9)
_cod_database_code 4338245

loop_
_symmetry_equiv_pos_as_xyz
'x, y, z'
'-x+1/2, -y, z+1/2'
'-x, y+1/2, -z+1/2'
'x+1/2, -y+1/2, -z'

loop_
_atom_site_label
_atom_site_type_symbol
_atom_site_fract_x
_atom_site_fract_y
_atom_site_fract_z
_atom_site_U_iso_or_equiv
_atom_site_adp_type
_atom_site_occupancy
_atom_site_symmetry_multiplicity
_atom_site_calc_flag
_atom_site_refinement_flags
_atom_site_disorder_assembly
_atom_site_disorder_group
Sb1 Sb 0.40221(4) 0.04498(5) 0.462517(17) 0.04988(12) Uani 1 1 d . . .
Cl1 Cl 0.33870(19) 0.26642(17) 0.44735(7) 0.0595(5) Uani 1 1 d . . .
Cl2 Cl 0.2585(2) -0.0350(2) 0.40272(7) 0.0761(6) Uani 1 1 d . . .
Cl3 Cl 0.4384(2) -0.17813(18) 0.48639(7) 0.0635(5) Uani 1 1 d . . .
Cl4 Cl 0.49790(18) 0.1087(2) 0.53180(7) 0.0666(5) Uani 1 1 d . . .
P1 P 0.20785(18) 0.0500(2) 0.50785(9) 0.0712(7) Uani 1 1 d . . .
C1 C 0.2005(8) 0.1823(8) 0.5400(3) 0.066(2) Uani 1 1 d . . .
H1A H 0.1975 0.2550 0.5224 0.079 Uiso 1 1 calc R . .
H1B H 0.2728 0.1858 0.5579 0.079 Uiso 1 1 calc R . .
H1C H 0.1272 0.1787 0.5574 0.079 Uiso 1 1 calc R . .
C2 C 0.0702(8) 0.0549(12) 0.4770(4) 0.125(5) Uani 1 1 d . . .
H2A H 0.0058 0.0958 0.4929 0.150 Uiso 1 1 calc R . .
H2B H 0.0445 -0.0281 0.4703 0.150 Uiso 1 1 calc R . .
H2C H 0.0856 0.0998 0.4512 0.150 Uiso 1 1 calc R . .
C3 C 0.1980(11) -0.0767(10) 0.5420(5) 0.143(6) Uani 1 1 d . . .
H3A H 0.2534 -0.0647 0.5656 0.171 Uiso 1 1 calc R . .
H3B H 0.2209 -0.1508 0.5270 0.171 Uiso 1 1 calc R . .
H3C H 0.1143 -0.0845 0.5523 0.171 Uiso 1 1 calc R . .
Sb2A Sb 0.2819(4) -0.1266(5) 0.70803(8) 0.0348(5) Uani 0.50 1 d P A 1
Cl5A Cl 0.5175(3) -0.1012(4) 0.69381(10) 0.0500(8) Uani 0.50 1 d P A 1
Cl6A Cl 0.3254(4) -0.2372(3) 0.77533(9) 0.0494(8) Uani 0.50 1 d P A 1
Cl7A Cl 0.0512(3) -0.1172(4) 0.72191(11) 0.0574(9) Uani 0.50 1 d P A 1
Cl8A Cl 0.2457(4) 0.0078(3) 0.64204(9) 0.0566(9) Uani 0.50 1 d P A 1
P2A P 0.3111(5) 0.0570(4) 0.75036(14) 0.0388(9) Uani 0.50 1 d P A 1
C4A C 0.4360(17) 0.048(2) 0.7865(6) 0.056(5) Uani 0.50 1 d P A 1
H4AA H 0.4979 -0.0078 0.7756 0.067 Uiso 0.50 1 calc PR A 1
H4BA H 0.4064 0.0180 0.8134 0.067 Uiso 0.50 1 calc PR A 1
H4CA H 0.4718 0.1289 0.7901 0.067 Uiso 0.50 1 calc PR A 1
C5A C 0.334(2) 0.1890(16) 0.7202(6) 0.065(5) Uani 0.50 1 d P A 1
H5AA H 0.3340 0.2605 0.7385 0.078 Uiso 0.50 1 calc PR A 1
H5BA H 0.2684 0.1966 0.6997 0.078 Uiso 0.50 1 calc PR A 1
H5CA H 0.4125 0.1834 0.7058 0.078 Uiso 0.50 1 calc PR A 1
C6A C 0.181(2) 0.087(2) 0.7824(6) 0.070(6) Uani 0.50 1 d P A 1
H6AA H 0.1679 0.0181 0.8013 0.083 Uiso 0.50 1 calc PR A 1
H6BA H 0.1095 0.0982 0.7647 0.083 Uiso 0.50 1 calc PR A 1
H6CA H 0.1957 0.1607 0.7988 0.083 Uiso 0.50 1 calc PR A 1
Sb2B Sb 0.2643(4) -0.1185(5) 0.69977(8) 0.0373(5) Uani 0.50 1 d P B 2
Cl5B Cl 0.4344(4) 0.0163(5) 0.67005(13) 0.0783(14) Uani 0.50 1 d P B 2
Cl6B Cl 0.4206(4) -0.1928(4) 0.75450(16) 0.0720(12) Uani 0.50 1 d P B 2
Cl7B Cl 0.0864(4) -0.2030(4) 0.74840(14) 0.0622(10) Uani 0.50 1 d P B 2
Cl8B Cl 0.0977(4) 0.0172(3) 0.66384(9) 0.0525(8) Uani 0.50 1 d P B 2
P2B P 0.2521(4) 0.0741(4) 0.75220(15) 0.0395(10) Uani 0.50 1 d P B 2
C4B C 0.3714(18) 0.0814(18) 0.7892(5) 0.057(5) Uani 0.50 1 d P B 2
H4AB H 0.4443 0.0421 0.7778 0.069 Uiso 0.50 1 calc PR B 2
H4BB H 0.3465 0.0394 0.8148 0.069 Uiso 0.50 1 calc PR B 2
H4CB H 0.3896 0.1666 0.7956 0.069 Uiso 0.50 1 calc PR B 2
C5B C 0.2615(18) 0.2151(17) 0.7253(5) 0.053(4) Uani 0.50 1 d P B 2
H5AB H 0.2108 0.2755 0.7395 0.064 Uiso 0.50 1 calc PR B 2
H5BB H 0.2326 0.2045 0.6966 0.064 Uiso 0.50 1 calc PR B 2
H5CB H 0.3463 0.2429 0.7249 0.064 Uiso 0.50 1 calc PR B 2
C6B C 0.108(2) 0.079(2) 0.7816(8) 0.085(8) Uani 0.50 1 d P B 2
H6AB H 0.1090 0.1476 0.8009 0.102 Uiso 0.50 1 calc PR B 2
H6BB H 0.0982 0.0029 0.7973 0.102 Uiso 0.50 1 calc PR B 2
H6CB H 0.0397 0.0878 0.7621 0.102 Uiso 0.50 1 calc PR B 2
Mg1A Mg 0.2573(19) 0.4978(19) 0.1258(7) 0.033(3) Uani 0.50 1 d P C 1
Mg1B Mg 0.239(2) 0.473(2) 0.1295(8) 0.042(3) Uani 0.50 1 d P C 2
N1 N 0.3901(6) 0.3501(6) 0.12656(19) 0.0549(15) Uani 1 1 d . . .
N2A N 0.1141(14) 0.6342(15) 0.1268(4) 0.040(4) Uiso 0.50 1 d P C 1
N2B N 0.0957(16) 0.6003(15) 0.1282(5) 0.047(4) Uiso 0.50 1 d P C 2
N3 N 0.2547(6) 0.4863(6) 0.06043(18) 0.0534(15) Uani 1 1 d . . .
N4A N 0.2615(13) 0.4944(12) 0.1938(4) 0.042(3) Uiso 0.50 1 d P C 1
N5A N 0.1176(15) 0.3579(16) 0.1211(5) 0.041(5) Uiso 0.50 1 d P C 1
N6A N 0.3874(14) 0.6385(14) 0.1318(4) 0.039(4) Uiso 0.50 1 d P C 1
N4B N 0.2343(12) 0.4621(13) 0.1946(4) 0.040(3) Uiso 0.50 1 d P C 2
N5B N 0.106(2) 0.3296(18) 0.1219(6) 0.049(5) Uiso 0.50 1 d P C 2
N6B N 0.3833(17) 0.6026(16) 0.1338(5) 0.053(5) Uiso 0.50 1 d P C 2
C11 C 0.4675(6) 0.2829(7) 0.1240(2) 0.0429(15) Uani 1 1 d . C .
C12 C 0.5670(8) 0.1964(8) 0.1207(3) 0.065(2) Uani 1 1 d . . .
H12A H 0.6351 0.2339 0.1057 0.078 Uiso 1 1 calc R C .
H12B H 0.5394 0.1242 0.1055 0.078 Uiso 1 1 calc R . .
H12C H 0.5937 0.1728 0.1487 0.078 Uiso 1 1 calc R . .
C21A C 0.0352(17) 0.6993(18) 0.1238(6) 0.049(4) Uiso 0.50 1 d P C 1
C22A C -0.0574(15) 0.7931(15) 0.1243(5) 0.055(3) Uiso 0.50 1 d P C 1
H22A H -0.0926 0.8014 0.0964 0.066 Uiso 0.50 1 calc PR C 1
H22B H -0.0207 0.8706 0.1327 0.066 Uiso 0.50 1 calc PR C 1
H22C H -0.1215 0.7709 0.1441 0.066 Uiso 0.50 1 calc PR C 1
C21B C 0.0160(17) 0.6620(18) 0.1288(5) 0.051(5) Uiso 0.50 1 d P C 2
C22B C -0.0980(14) 0.7331(13) 0.1306(4) 0.048(3) Uiso 0.50 1 d P C 2
H22D H -0.0788 0.8187 0.1360 0.057 Uiso 0.50 1 calc PR C 2
H22E H -0.1496 0.7018 0.1531 0.057 Uiso 0.50 1 calc PR C 2
H22F H -0.1412 0.7259 0.1040 0.057 Uiso 0.50 1 calc PR C 2
C31 C 0.2508(6) 0.4654(6) 0.02578(17) 0.0419(14) Uani 1 1 d . C .
C32 C 0.2450(7) 0.4382(7) -0.01828(18) 0.0499(16) Uani 1 1 d . . .
H32A H 0.3265 0.4167 -0.0284 0.060 Uiso 1 1 calc R C .
H32B H 0.2153 0.5097 -0.0334 0.060 Uiso 1 1 calc R . .
H32C H 0.1894 0.3698 -0.0229 0.060 Uiso 1 1 calc R . .
C41A C 0.2826(14) 0.5008(13) 0.2284(4) 0.042(3) Uiso 0.50 1 d P C 1
C42A C 0.3159(13) 0.5153(13) 0.2726(4) 0.045(3) Uiso 0.50 1 d P C 1
H42A H 0.2503 0.5580 0.2873 0.055 Uiso 0.50 1 calc PR C 1
H42B H 0.3913 0.5625 0.2747 0.055 Uiso 0.50 1 calc PR C 1
H42C H 0.3280 0.4350 0.2852 0.055 Uiso 0.50 1 calc PR C 1
C51A C 0.056(2) 0.2917(19) 0.1095(6) 0.043(5) Uiso 0.50 1 d P C 1
C52A C -0.0336(16) 0.1985(16) 0.0911(5) 0.050(4) Uiso 0.50 1 d P C 1
H52A H -0.1131 0.2073 0.1047 0.060 Uiso 0.50 1 calc PR C 1
H52B H -0.0024 0.1162 0.0960 0.060 Uiso 0.50 1 calc PR C 1
H52C H -0.0423 0.2125 0.0611 0.060 Uiso 0.50 1 calc PR C 1
C61A C 0.4531(12) 0.7201(14) 0.1394(4) 0.038(3) Uiso 0.50 1 d P C 1
C62A C 0.5327(15) 0.8191(15) 0.1499(5) 0.056(4) Uiso 0.50 1 d P C 1
H62A H 0.5056 0.8564 0.1761 0.067 Uiso 0.50 1 calc PR C 1
H62B H 0.5309 0.8799 0.1276 0.067 Uiso 0.50 1 calc PR C 1
H62C H 0.6160 0.7885 0.1532 0.067 Uiso 0.50 1 calc PR C 1
C41B C 0.2318(15) 0.4628(15) 0.2302(4) 0.047(3) Uiso 0.50 1 d P C 2
C42B C 0.2352(14) 0.4695(14) 0.2754(4) 0.049(3) Uiso 0.50 1 d P C 2
H42D H 0.2933 0.5323 0.2840 0.059 Uiso 0.50 1 calc PR C 2
H42E H 0.2606 0.3907 0.2868 0.059 Uiso 0.50 1 calc PR C 2
H42F H 0.1540 0.4899 0.2860 0.059 Uiso 0.50 1 calc PR C 2
C51B C 0.0300(16) 0.2693(16) 0.1124(5) 0.037(4) Uiso 0.50 1 d P C 2
C52B C -0.0676(17) 0.1882(17) 0.1010(6) 0.056(5) Uiso 0.50 1 d P C 2
H52D H -0.0770 0.1257 0.1226 0.068 Uiso 0.50 1 calc PR C 2
H52E H -0.0486 0.1493 0.0743 0.068 Uiso 0.50 1 calc PR C 2
H52F H -0.1436 0.2344 0.0984 0.068 Uiso 0.50 1 calc PR C 2
C61B C 0.4698(12) 0.6557(13) 0.1440(4) 0.037(3) Uiso 0.50 1 d P C 2
C62B C 0.5759(17) 0.7216(17) 0.1594(6) 0.073(5) Uiso 0.50 1 d P C 2
H62D H 0.5733 0.8057 0.1492 0.088 Uiso 0.50 1 calc PR C 2
H62E H 0.6503 0.6821 0.1493 0.088 Uiso 0.50 1 calc PR C 2
H62F H 0.5755 0.7214 0.1899 0.088 Uiso 0.50 1 calc PR C 2

loop_
_atom_site_aniso_label
_atom_site_aniso_U_11
_atom_site_aniso_U_22
_atom_site_aniso_U_33
_atom_site_aniso_U_23
_atom_site_aniso_U_13
_atom_site_aniso_U_12
Sb1 0.0339(2) 0.0380(2) 0.0778(3) -0.0029(2) 0.0090(2) -0.0036(2)
Cl1 0.0534(10) 0.0422(10) 0.0828(13) 0.0015(9) 0.0066(10) -0.0014(8)
Cl2 0.0616(12) 0.0711(13) 0.0957(15) -0.0126(12) -0.0006(11) -0.0068(12)
Cl3 0.0609(12) 0.0414(10) 0.0884(15) -0.0039(10) 0.0122(10) 0.0003(8)
Cl4 0.0526(10) 0.0583(12) 0.0890(13) -0.0094(12) 0.0018(10) 0.0026(9)
P1 0.0402(11) 0.0444(11) 0.1290(19) -0.0069(13) 0.0290(12) -0.0028(9)
C1 0.053(5) 0.062(5) 0.083(5) -0.010(5) 0.013(4) 0.001(4)
C2 0.038(5) 0.144(11) 0.194(13) -0.092(10) 0.020(6) -0.016(6)
C3 0.123(10) 0.073(8) 0.233(15) 0.040(9) 0.130(11) 0.016(6)
Sb2A 0.0428(12) 0.0518(7) 0.0098(9) 0.0018(9) -0.0167(6) -0.0092(9)
Cl5A 0.0423(17) 0.064(2) 0.0434(16) -0.0028(15) 0.0003(13) 0.0002(16)
Cl6A 0.068(2) 0.0455(19) 0.0348(14) 0.0082(14) -0.0014(15) 0.0095(16)
Cl7A 0.0419(18) 0.077(3) 0.0535(17) -0.008(2) 0.0032(14) -0.0061(18)
Cl8A 0.077(3) 0.057(2) 0.0358(14) 0.0104(14) -0.0133(16) -0.0025(19)
P2A 0.045(2) 0.037(2) 0.0350(18) -0.0022(15) -0.010(2) 0.003(2)
C4A 0.056(10) 0.061(11) 0.051(9) 0.001(8) -0.033(9) -0.001(9)
C5A 0.110(17) 0.033(9) 0.052(9) 0.014(7) -0.020(11) 0.007(10)
C6A 0.082(14) 0.075(14) 0.051(9) -0.018(8) 0.036(11) 0.007(12)
Sb2B 0.0370(11) 0.0618(12) 0.0132(10) -0.0053(10) -0.0133(7) -0.0084(8)
Cl5B 0.061(2) 0.097(4) 0.077(2) -0.015(2) 0.029(2) -0.025(2)
Cl6B 0.066(3) 0.062(3) 0.087(3) -0.005(2) -0.028(2) 0.024(2)
Cl7B 0.058(2) 0.050(2) 0.078(2) 0.0057(19) 0.020(2) 0.0009(19)
Cl8B 0.0565(18) 0.055(2) 0.0461(15) -0.0004(14) -0.0127(15) 0.0007(17)
P2B 0.042(2) 0.038(2) 0.0377(18) -0.0076(14) -0.003(2) -0.0012(19)
C4B 0.074(13) 0.061(11) 0.036(8) 0.003(7) -0.028(9) 0.004(9)
C5B 0.071(12) 0.055(10) 0.033(7) -0.004(6) -0.019(8) 0.014(9)
C6B 0.109(19) 0.062(13) 0.085(14) -0.013(10) 0.061(16) 0.014(15)
Mg1A 0.028(5) 0.046(8) 0.025(4) 0.002(5) 0.006(4) -0.006(4)
Mg1B 0.040(7) 0.048(8) 0.037(5) 0.008(4) 0.009(4) -0.008(5)
N1 0.049(4) 0.074(5) 0.042(3) -0.007(3) -0.002(3) 0.003(3)
N3 0.040(3) 0.066(4) 0.054(3) -0.005(3) -0.007(3) 0.007(3)
C11 0.044(4) 0.042(4) 0.043(3) 0.000(3) 0.002(3) -0.008(3)
C12 0.076(6) 0.060(6) 0.059(4) 0.005(4) 0.008(4) 0.019(4)
C31 0.042(3) 0.047(4) 0.037(3) 0.005(3) -0.001(3) 0.002(3)
C32 0.056(4) 0.059(4) 0.035(3) -0.005(3) 0.003(3) -0.009(4)

loop_
_atom_type_symbol
_atom_type_description
_atom_type_scat_dispersion_real
_atom_type_scat_dispersion_imag
_atom_type_scat_source
C C 0.0033 0.0016 'International Tables Vol C Tables 4.2.6.8 and 6.1.1.4'
H H 0.0000 0.0000 'International Tables Vol C Tables 4.2.6.8 and 6.1.1.4'
N N 0.0061 0.0033 'International Tables Vol C Tables 4.2.6.8 and 6.1.1.4'
Mg Mg 0.0486 0.0363 'International Tables Vol C Tables 4.2.6.8 and 6.1.1.4'
P P 0.1023 0.0942 'International Tables Vol C Tables 4.2.6.8 and 6.1.1.4'
Cl Cl 0.1484 0.1585 'International Tables Vol C Tables 4.2.6.8 and 6.1.1.4'
Sb Sb -0.5866 1.5461 'International Tables Vol C Tables 4.2.6.8 and 6.1.1.4'

loop_
_geom_angle_atom_site_label_1
_geom_angle_atom_site_label_2
_geom_angle_atom_site_label_3
_geom_angle
Cl4 Sb1 Cl1 90.91(7)
Cl4 Sb1 P1 81.05(8)
Cl1 Sb1 P1 82.10(7)
Cl4 Sb1 Cl3 86.58(7)
Cl1 Sb1 Cl3 170.93(7)
P1 Sb1 Cl3 88.89(7)
Cl4 Sb1 Cl2 166.08(7)
Cl1 Sb1 Cl2 90.93(8)
P1 Sb1 Cl2 85.53(8)
Cl3 Sb1 Cl2 89.45(8)
C3 P1 C1 106.3(5)
C3 P1 C2 108.1(7)
C1 P1 C2 104.7(5)
C3 P1 Sb1 112.4(3)
C1 P1 Sb1 112.3(3)
C2 P1 Sb1 112.6(4)
P2A Sb2A Cl6A 84.19(16)
P2A Sb2A Cl7A 90.0(2)
Cl6A Sb2A Cl7A 93.30(18)
P2A Sb2A Cl8A 90.1(2)
Cl6A Sb2A Cl8A 174.1(2)
Cl7A Sb2A Cl8A 88.15(17)
P2A Sb2A Cl5A 83.2(2)
Cl6A Sb2A Cl5A 90.76(15)
Cl7A Sb2A Cl5A 171.7(3)
Cl8A Sb2A Cl5A 87.10(18)
Cl5B Sb2B Cl6B 87.2(2)
Cl5B Sb2B Cl8B 90.9(2)
Cl6B Sb2B Cl8B 159.9(2)
Cl5B Sb2B Cl7B 162.0(2)
Cl6B Sb2B Cl7B 88.80(19)
Cl8B Sb2B Cl7B 86.82(18)
Cl5B Sb2B P2B 79.3(2)
Cl6B Sb2B P2B 81.88(17)
Cl8B Sb2B P2B 78.07(19)
Cl7B Sb2B P2B 82.73(18)
C5A P2A C6A 106.1(12)
C5A P2A C4A 106.8(11)
C6A P2A C4A 104.3(11)
C5A P2A Sb2A 113.2(7)
C6A P2A Sb2A 111.5(8)
C4A P2A Sb2A 114.3(8)
C4B P2B C5B 104.1(9)
C4B P2B C6B 107.0(12)
C5B P2B C6B 105.9(10)
C4B P2B Sb2B 114.5(7)
C5B P2B Sb2B 112.2(6)
C6B P2B Sb2B 112.4(9)
N3 Mg1A N6A 98.2(8)
N3 Mg1A N2A 92.7(10)
N6A Mg1A N2A 89.0(10)
N3 Mg1A N5A 83.0(9)
N6A Mg1A N5A 177.5(15)
N2A Mg1A N5A 88.8(10)
N3 Mg1A N4A 175.5(12)
N6A Mg1A N4A 84.7(10)
N2A Mg1A N4A 90.7(10)
N5A Mg1A N4A 94.2(9)
N3 Mg1A N1 88.5(9)
N6A Mg1A N1 95.3(10)
N2A Mg1A N1 175.3(10)
N5A Mg1A N1 86.8(9)
N4A Mg1A N1 87.9(9)
N4B Mg1B N2B 92.4(12)
N4B Mg1B N6B 89.5(12)
N2B Mg1B N6B 96.5(11)
N4B Mg1B N1 91.4(11)
N2B Mg1B N1 175.6(13)
N6B Mg1B N1 81.3(10)
N4B Mg1B N5B 93.1(10)
N2B Mg1B N5B 89.0(11)
N6B Mg1B N5B 173.8(17)
N1 Mg1B N5B 93.1(11)
N4B Mg1B N3 176.8(13)
N2B Mg1B N3 89.8(11)
N6B Mg1B N3 87.9(8)
N1 Mg1B N3 86.3(10)
N5B Mg1B N3 89.3(12)
C11 N1 Mg1B 177.5(10)
C11 N1 Mg1A 171.4(9)
C21A N2A Mg1A 173.0(16)
C21B N2B Mg1B 175.5(19)
C41B N4B Mg1B 176.3(15)
C51B N5B Mg1B 167(2)
C61B N6B Mg1B 163.9(17)
C31 N3 Mg1A 171.7(8)
C31 N3 Mg1B 163.3(8)
C41A N4A Mg1A 168.5(16)
C51A N5A Mg1A 163.3(17)
C61A N6A Mg1A 172.1(14)
N1 C11 C12 179.9(10)
N2A C21A C22A 172(2)
N2B C21B C22B 174(2)
N3 C31 C32 179.5(8)
N4A C41A C42A 176.3(18)
N5A C51A C52A 178(2)
N6A C61A C62A 178.4(15)
N4B C41B C42B 176.2(19)
N5B C51B C52B 178(2)
N6B C61B C62B 176.4(16)

loop_
_geom_bond_atom_site_label_1
_geom_bond_atom_site_label_2
_geom_bond_distance
Sb1 Cl4 2.555(2)
Sb1 Cl1 2.580(2)
Sb1 P1 2.582(2)
Sb1 Cl3 2.601(2)
Sb1 Cl2 2.634(2)
P1 C3 1.776(11)
P1 C1 1.785(9)
P1 C2 1.806(11)
Sb2A P2A 2.453(7)
Sb2A Cl6A 2.522(4)
Sb2A Cl7A 2.574(5)
Sb2A Cl8A 2.611(5)
Sb2A Cl5A 2.641(6)
Sb2B Cl5B 2.568(6)
Sb2B Cl6B 2.586(5)
Sb2B Cl8B 2.627(5)
Sb2B Cl7B 2.666(6)
Sb2B P2B 2.707(7)
P2A C5A 1.762(17)
P2A C6A 1.786(18)
P2A C4A 1.798(16)
P2B C4B 1.769(17)
P2B C5B 1.777(19)
P2B C6B 1.84(2)
Mg1A N3 2.10(2)
Mg1A N6A 2.11(2)
Mg1A N2A 2.17(3)
Mg1A N5A 2.18(2)
Mg1A N4A 2.18(3)
Mg1A N1 2.18(3)
Mg1B N4B 2.09(3)
Mg1B N2B 2.10(3)
Mg1B N6B 2.14(3)
Mg1B N1 2.15(3)
Mg1B N5B 2.16(3)
Mg1B N3 2.23(3)
N1 C11 1.129(8)
N2A C21A 1.13(2)
N2B C21B 1.11(2)
N4B C41B 1.142(17)
N5B C51B 1.11(3)
N6B C61B 1.16(2)
N3 C31 1.135(8)
N4A C41A 1.133(18)
N5A C51A 1.06(3)
N6A C61A 1.18(2)
C11 C12 1.453(9)
C21A C22A 1.45(2)
C21B C22B 1.48(2)
C31 C32 1.445(8)
C41A C42A 1.473(18)
C51A C52A 1.54(3)
C61A C62A 1.44(2)
C41B C42B 1.453(17)
C51B C52B 1.44(3)
C61B C62B 1.46(2)

loop_
_geom_torsion_atom_site_label_1
_geom_torsion_atom_site_label_2
_geom_torsion_atom_site_label_3
_geom_torsion_atom_site_label_4
_geom_torsion
Cl4 Sb1 P1 C3 -75.0(6)
Cl1 Sb1 P1 C3 -167.2(6)
Cl3 Sb1 P1 C3 11.7(6)
Cl2 Sb1 P1 C3 101.3(6)
Cl4 Sb1 P1 C1 44.8(3)
Cl1 Sb1 P1 C1 -47.4(3)
Cl3 Sb1 P1 C1 131.5(3)
Cl2 Sb1 P1 C1 -138.9(3)
Cl4 Sb1 P1 C2 162.7(5)
Cl1 Sb1 P1 C2 70.5(5)
Cl3 Sb1 P1 C2 -110.6(5)
Cl2 Sb1 P1 C2 -21.0(5)
Cl6A Sb2A P2A C5A 163.9(9)
Cl7A Sb2A P2A C5A -102.7(9)
Cl8A Sb2A P2A C5A -14.6(10)
Cl5A Sb2A P2A C5A 72.5(9)
Cl6A Sb2A P2A C6A -76.6(9)
Cl7A Sb2A P2A C6A 16.8(9)
Cl8A Sb2A P2A C6A 104.9(9)
Cl5A Sb2A P2A C6A -168.0(9)
Cl6A Sb2A P2A C4A 41.4(8)
Cl7A Sb2A P2A C4A 134.7(8)
Cl8A Sb2A P2A C4A -137.1(8)
Cl5A Sb2A P2A C4A -50.1(8)
Cl5B Sb2B P2B C4B -74.5(8)
Cl6B Sb2B P2B C4B 14.2(8)
Cl8B Sb2B P2B C4B -167.7(8)
Cl7B Sb2B P2B C4B 104.0(8)
Cl5B Sb2B P2B C5B 43.9(7)
Cl6B Sb2B P2B C5B 132.6(8)
Cl8B Sb2B P2B C5B -49.3(7)
Cl7B Sb2B P2B C5B -137.6(7)
Cl5B Sb2B P2B C6B 163.1(10)
Cl6B Sb2B P2B C6B -108.2(10)
Cl8B Sb2B P2B C6B 69.9(10)
Cl7B Sb2B P2B C6B -18.4(10)
N4B Mg1B N1 C11 130(22)
N2B Mg1B N1 C11 -80(27)
N6B Mg1B N1 C11 -141(22)
N5B Mg1B N1 C11 37(22)
N3 Mg1B N1 C11 -53(22)
N3 Mg1A N1 C11 59(6)
N6A Mg1A N1 C11 -40(6)
N2A Mg1A N1 C11 164(13)
N5A Mg1A N1 C11 142(6)
N4A Mg1A N1 C11 -124(6)
N3 Mg1A N2A C21A 32(15)
N6A Mg1A N2A C21A 130(15)
N5A Mg1A N2A C21A -51(15)
N4A Mg1A N2A C21A -145(15)
N1 Mg1A N2A C21A -73(24)
N4B Mg1B N2B C21B -56(24)
N6B Mg1B N2B C21B -146(23)
N1 Mg1B N2B C21B 154(20)
N5B Mg1B N2B C21B 37(24)
N3 Mg1B N2B C21B 126(23)
N2B Mg1B N4B C41B -48(24)
N6B Mg1B N4B C41B 48(24)
N1 Mg1B N4B C41B 130(23)
N5B Mg1B N4B C41B -137(23)
N3 Mg1B N4B C41B 84(37)
N4B Mg1B N5B C51B 138(9)
N2B Mg1B N5B C51B 46(9)
N6B Mg1B N5B C51B -107(16)
N1 Mg1B N5B C51B -130(9)
N3 Mg1B N5B C51B -44(9)
N4B Mg1B N6B C61B 37(6)
N2B Mg1B N6B C61B 129(6)
N1 Mg1B N6B C61B -55(6)
N5B Mg1B N6B C61B -79(16)
N3 Mg1B N6B C61B -141(6)
N6A Mg1A N3 C31 147(5)
N2A Mg1A N3 C31 -124(6)
N5A Mg1A N3 C31 -35(6)
N4A Mg1A N3 C31 16(20)
N1 Mg1A N3 C31 52(6)
N4B Mg1B N3 C31 119(24)
N2B Mg1B N3 C31 -108(3)
N6B Mg1B N3 C31 155(3)
N1 Mg1B N3 C31 74(3)
N5B Mg1B N3 C31 -19(4)
N3 Mg1A N4A C41A 107(15)
N6A Mg1A N4A C41A -24(7)
N2A Mg1A N4A C41A -113(7)
N5A Mg1A N4A C41A 158(7)
N1 Mg1A N4A C41A 71(7)
N3 Mg1A N5A C51A 4(6)
N6A Mg1A N5A C51A 125(32)
N2A Mg1A N5A C51A 97(6)
N4A Mg1A N5A C51A -172(6)
N1 Mg1A N5A C51A -85(6)
N3 Mg1A N6A C61A 152(11)
N2A Mg1A N6A C61A 60(12)
N5A Mg1A N6A C61A 32(40)
N4A Mg1A N6A C61A -31(12)
N1 Mg1A N6A C61A -119(12)
Mg1B N1 C11 C12 -120(100)
Mg1A N1 C11 C12 137(100)
Mg1A N2A C21A C22A -168(10)
Mg1B N2B C21B C22B -19(38)
Mg1A N3 C31 C32 40(100)
Mg1B N3 C31 C32 27(100)
Mg1A N4A C41A C42A 23(30)
Mg1A N5A C51A C52A -26(62)
Mg1A N6A C61A C62A 30(69)
Mg1B N4B C41B C42B -48(43)
Mg1B N5B C51B C52B 172(100)
Mg1B N6B C61B C62B -45(32)
